data_4135130
loop_
_publ_author_name
'Andres, R\'emi'
'Wang, Qian'
'Zhu, Jieping'

_publ_section_title
;
 Asymmetric Total Synthesis of (-)-Arborisidine and
 (-)-19-epi-Arborisidine Enabled by a Catalytic Enantioselective
 Pictet-Spengler Reaction.
;
_journal_name_full 'Journal of the American Chemical Society'
_journal_paper_doi 10.1021/jacs.0c05804
_journal_year 2020
_chemical_formula_moiety 'C27 H32 N2 O4, C H4 O'
_chemical_formula_sum 'C28 H36 N2 O5'
_chemical_formula_weight 480.59
_space_group_crystal_system monoclinic
_space_group_IT_number 14
_space_group_name_Hall '-P 2yn'
_space_group_name_H-M_alt 'P 1 21/n 1'
_atom_sites_solution_hydrogens mixed
_atom_sites_solution_primary dual
_atom_sites_solution_secondary difmap
_audit_creation_method SHELXL-2018/3
_cell_angle_alpha 90
_cell_angle_beta 98.262(2)
_cell_angle_gamma 90
_cell_formula_units_Z 4
_cell_length_a 9.1569(2)
_cell_length_b 30.0858(7)
_cell_length_c 9.35117(19)
_cell_measurement_reflns_used 8935
_cell_measurement_temperature 140.00(10)
_cell_measurement_theta_max 75.5180
_cell_measurement_theta_min 4.9890
_cell_volume 2549.44(10)
_computing_cell_refinement 'CrysAlisPro 1.171.39.46 (Rigaku OD, 2018)'
_computing_data_collection 'CrysAlisPro 1.171.39.46 (Rigaku OD, 2018)'
_computing_data_reduction 'CrysAlisPro 1.171.39.46 (Rigaku OD, 2018)'
_computing_molecular_graphics 'Mercury 4.1.0 (CCDC, 2019)'
_computing_publication_material 'CIFTab (Sheldrick, 2015)'
_computing_structure_refinement 'SHELXL-2018/3 (Sheldrick, 2018)'
_computing_structure_solution 'SHELXT (Sheldrick, 2015)'
_diffrn_ambient_environment N~2~
_diffrn_ambient_temperature 140.00(10)
_diffrn_detector 'CCD plate'
_diffrn_detector_area_resol_mean 5.2817
_diffrn_detector_type AtlasS2
_diffrn_measured_fraction_theta_full 1.000
_diffrn_measured_fraction_theta_max 0.993
_diffrn_measurement_details
;
List of Runs (angles in degrees, time in seconds):

  # Type    Start    End  Width  t~exp~   \w     \q     \k     \f   Frames
--------------------------------------------------------------------------
  1  \w    -62.00 -13.00   1.00    6.00    --  -40.91  57.00  60.00   49
  2  \w   -108.00 -14.00   1.00    6.00    --  -40.91 -57.00 -90.00   94
  3  \w   -121.00  -2.00   1.00    6.00    --  -40.91 -19.00 120.00  119
  4  \w    -59.00 -33.00   1.00    6.00    --  -40.91 125.00 120.00   26
  5  \w     -3.00  32.00   1.00    6.00    --  -40.91  57.00  60.00   35
  6  \w     48.00  95.00   1.00    6.00    --   40.91-125.00-120.00   47
  7  \w     24.00  70.00   1.00    6.00    --   40.91-125.00 120.00   46
  8  \w     62.00 104.00   1.00   24.00    --  112.00 178.00-120.00   42
  9  \w     64.00  91.00   1.00   24.00    --  112.00-111.00 -60.00   27
 10  \w     88.00 115.00   1.00   24.00    --  112.00 -15.00  90.00   27
 11  \w     31.00 109.00   1.00   24.00    --  112.00 -94.00 150.00   78
 12  \w    110.00 141.00   1.00   24.00    --  112.00 178.00 150.00   31
 13  \w     72.00 123.00   1.00   24.00    --  112.00 -61.00 -30.00   51
 14  \w    121.00 146.00   1.00   24.00    --  112.00 178.00-120.00   25
 15  \w     81.00 108.00   1.00   24.00    --  112.00 -94.00  60.00   27
 16  \w    111.00 172.00   1.00   24.00    --  112.00 111.00-150.00   61
 17  \w     32.00  58.00   1.00   24.00    --  112.00 -94.00  60.00   26
 18  \w     86.00 140.00   1.00   24.00    --  112.00 -30.00-180.00   54
 19  \w     36.00  68.00   1.00   24.00    --  112.00 -30.00-180.00   32
 20  \w     57.00 113.00   1.00   24.00    --  112.00-111.00-150.00   56
 21  \w     85.00 112.00   1.00   24.00    --  112.00-111.00 -90.00   27
 22  \w     93.00 167.00   1.00   24.00    --  112.00  30.00  30.00   74
 23  \w     66.00  93.00   1.00   24.00    --  112.00 178.00-150.00   27
 24  \w     61.00  97.00   1.00   24.00    --  112.00 178.00 150.00   36
 25  \w     39.00  89.00   1.00   24.00    --  112.00 -94.00 -30.00   50
 26  \w     78.00 113.00   1.00   24.00    --  112.00-111.00 -30.00   35
 27  \w     40.00 120.00   1.00   24.00    --  112.00 -61.00-180.00   80
 28  \w     98.00 175.00   1.00   24.00    --  112.00  61.00 -30.00   77
 29  \w     94.00 176.00   1.00   24.00    --  112.00  77.00-120.00   82
 30  \w     42.00  69.00   1.00   24.00    --  112.00 -94.00-180.00   27
 31  \w     34.00  78.00   1.00   24.00    --  112.00 -15.00  90.00   44
 32  \w    105.00 138.00   1.00   24.00    --  112.00 178.00-150.00   33
 33  \w     67.00 126.00   1.00   24.00    --  112.00 -45.00 -90.00   59
 34  \w    110.00 174.00   1.00   24.00    --  112.00 111.00  60.00   64
 35  \w     51.00 113.00   1.00   24.00    --  112.00-111.00  30.00   62
;
_diffrn_measurement_device 'four-circle diffractometer'
_diffrn_measurement_device_type 'SuperNova, Dual, Cu at home/near, AtlasS2'
_diffrn_measurement_method '\w scans'
_diffrn_radiation_monochromator mirror
_diffrn_radiation_probe x-ray
_diffrn_radiation_type 'Cu K\a'
_diffrn_radiation_wavelength 1.54184
_diffrn_reflns_av_R_equivalents 0.0352
_diffrn_reflns_av_unetI/netI 0.0234
_diffrn_reflns_Laue_measured_fraction_full 1.000
_diffrn_reflns_Laue_measured_fraction_max 0.993
_diffrn_reflns_limit_h_max 11
_diffrn_reflns_limit_h_min -11
_diffrn_reflns_limit_k_max 37
_diffrn_reflns_limit_k_min -37
_diffrn_reflns_limit_l_max 11
_diffrn_reflns_limit_l_min -7
_diffrn_reflns_number 25991
_diffrn_reflns_point_group_measured_fraction_full 1.000
_diffrn_reflns_point_group_measured_fraction_max 0.993
_diffrn_reflns_theta_full 67.684
_diffrn_reflns_theta_max 76.203
_diffrn_reflns_theta_min 2.938
_diffrn_source 'micro-focus sealed X-ray tube'
_diffrn_source_type 'SuperNova (Cu) X-ray Source'
_exptl_absorpt_coefficient_mu 0.691
_exptl_absorpt_correction_T_max 0.954
_exptl_absorpt_correction_T_min 0.845
_exptl_absorpt_correction_type analytical
_exptl_absorpt_process_details
;
CrysAlisPro 1.171.39.46 (Rigaku Oxford Diffraction, 2018)
Analytical numeric absorption correction using a multifaceted crystal
model based on expressions derived by R.C. Clark & J.S. Reid.
(Clark, R. C. & Reid, J. S. (1995). Acta Cryst. A51, 887-897)
Empirical absorption correction using spherical harmonics,
 implemented in SCALE3 ABSPACK scaling algorithm.
;
_exptl_crystal_colour 'clear pale colourless'
_exptl_crystal_density_diffrn 1.252
_exptl_crystal_description plate
_exptl_crystal_F_000 1032
_exptl_crystal_size_max 0.400
_exptl_crystal_size_mid 0.258
_exptl_crystal_size_min 0.089
_refine_diff_density_max 0.266
_refine_diff_density_min -0.177
_refine_diff_density_rms 0.036
_refine_ls_extinction_coef 0.00030(12)
_refine_ls_extinction_expression Fc^*^=kFc[1+0.001xFc^2^\l^3^/sin(2\q)]^-1/4^
_refine_ls_extinction_method 'SHELXL-2018/3 (Sheldrick 2018)'
_refine_ls_goodness_of_fit_ref 1.081
_refine_ls_hydrogen_treatment mixed
_refine_ls_matrix_type full
_refine_ls_number_parameters 459
_refine_ls_number_reflns 5312
_refine_ls_number_restraints 48
_refine_ls_restrained_S_all 1.091
_refine_ls_R_factor_all 0.0483
_refine_ls_R_factor_gt 0.0408
_refine_ls_shift/su_max 0.000
_refine_ls_shift/su_mean 0.000
_refine_ls_structure_factor_coef Fsqd
_refine_ls_weighting_details 'w=1/[\s^2^(Fo^2^)+(0.0419P)^2^+0.9412P] where P=(Fo^2^+2Fc^2^)/3'
_refine_ls_weighting_scheme calc
_refine_ls_wR_factor_gt 0.1017
_refine_ls_wR_factor_ref 0.1065
_reflns_Friedel_coverage 0.000
_reflns_number_gt 4574
_reflns_number_total 5312
_reflns_threshold_expression 'I > 2\s(I)'
_cod_data_source_file ja0c05804_si_007.cif
_cod_data_source_block rati2nisp1
_cod_original_cell_volume 2549.45(10)
_cod_original_sg_symbol_H-M 'P 21/n'
_cod_database_code 4135130
_shelx_shelxl_version_number 2018/3
_shelx_space_group_comment
;
The symmetry employed for this shelxl refinement is uniquely defined
by the following loop, which should always be used as a source of
symmetry information in preference to the above space-group names.
They are only intended as comments.
;
_shelx_estimated_absorpt_t_min 0.769
_shelx_estimated_absorpt_t_max 0.941

loop_
_space_group_symop_operation_xyz
'x, y, z'
'-x+1/2, y+1/2, -z+1/2'
'-x, -y, -z'
'x-1/2, -y-1/2, z-1/2'

loop_
_atom_site_label
_atom_site_type_symbol
_atom_site_fract_x
_atom_site_fract_y
_atom_site_fract_z
_atom_site_U_iso_or_equiv
_atom_site_adp_type
_atom_site_occupancy
_atom_site_site_symmetry_order
_atom_site_calc_flag
_atom_site_refinement_flags_posn
_atom_site_refinement_flags_adp
_atom_site_refinement_flags_occupancy
_atom_site_disorder_assembly
_atom_site_disorder_group
O1 O 0.66546(13) 0.30315(4) 0.43986(13) 0.0416(3) Uani 1 1 d . . . . .
N1 N 0.33001(13) 0.25640(4) 0.49765(12) 0.0234(2) Uani 1 1 d . . . . .
C1 C 0.40228(15) 0.29747(4) 0.43918(13) 0.0236(3) Uani 1 1 d . . . . .
H1 H 0.3538(19) 0.2572(6) 0.5984(19) 0.027(4) Uiso 1 1 d . . . . .
O2 O 0.58269(12) 0.28670(4) 0.64690(12) 0.0393(3) Uani 1 1 d . . . . .
N2 N 0.37251(12) 0.38018(4) 0.49734(12) 0.0239(2) Uani 1 1 d . . . . .
C2 C 0.16388(16) 0.25554(5) 0.46646(15) 0.0284(3) Uani 1 1 d . . . . .
H2A H 0.137(2) 0.2259(6) 0.4979(18) 0.031(4) Uiso 1 1 d . . . . .
H2B H 0.1357(19) 0.2557(5) 0.3622(19) 0.027(4) Uiso 1 1 d . . . . .
O3 O 0.49762(16) 0.46757(4) 0.30903(15) 0.0539(4) Uani 1 1 d . . . . .
C3 C 0.09682(15) 0.29354(5) 0.54138(15) 0.0259(3) Uani 1 1 d . . . . .
H3A H -0.007(2) 0.2980(6) 0.497(2) 0.033(4) Uiso 1 1 d . . . . .
H3B H 0.091(2) 0.2853(6) 0.646(2) 0.032(4) Uiso 1 1 d . . . . .
O4 O 0.34451(11) 0.41251(3) 0.22091(10) 0.0287(2) Uani 1 1 d . . . . .
C4 C 0.18421(14) 0.33500(4) 0.53264(13) 0.0222(3) Uani 1 1 d . . . . .
O5 O 0.32266(13) 0.25574(4) 0.80294(11) 0.0339(2) Uani 1 1 d . . . . .
C5 C 0.14719(14) 0.37918(4) 0.57030(13) 0.0226(3) Uani 1 1 d . . . . .
H5 H 0.272(3) 0.2359(8) 0.850(3) 0.061(7) Uiso 1 1 d . . . . .
C6 C 0.02272(15) 0.39767(5) 0.61932(15) 0.0285(3) Uani 1 1 d . . . . .
H6 H -0.059(2) 0.3778(6) 0.6342(19) 0.033(4) Uiso 1 1 d . . . . .
C7 C 0.01943(17) 0.44293(5) 0.64116(16) 0.0330(3) Uani 1 1 d . . . . .
H7 H -0.068(2) 0.4565(7) 0.675(2) 0.045(5) Uiso 1 1 d . . . . .
C8 C 0.13759(18) 0.47000(5) 0.61599(17) 0.0331(3) Uani 1 1 d . . . . .
H8 H 0.133(2) 0.5021(7) 0.631(2) 0.040(5) Uiso 1 1 d . . . . .
C9 C 0.26211(16) 0.45262(5) 0.56780(15) 0.0290(3) Uani 1 1 d . . . . .
H9 H 0.343(2) 0.4717(6) 0.553(2) 0.038(5) Uiso 1 1 d . . . . .
C10 C 0.26553(14) 0.40673(4) 0.54597(13) 0.0233(3) Uani 1 1 d . . . . .
C11 C 0.31999(14) 0.33669(4) 0.48924(13) 0.0212(2) Uani 1 1 d . . . . .
C12 C 0.3889(2) 0.29605(5) 0.27439(15) 0.0339(3) Uani 1 1 d . . . . .
H12A H 0.454(2) 0.2743(6) 0.2436(19) 0.035(5) Uiso 1 1 d . . . . .
H12B H 0.287(2) 0.2903(6) 0.230(2) 0.039(5) Uiso 1 1 d . . . . .
H12C H 0.412(2) 0.3260(7) 0.241(2) 0.042(5) Uiso 1 1 d . . . . .
C13 C 0.56817(15) 0.29570(5) 0.51708(16) 0.0276(3) Uani 1 1 d . . . . .
C14 C 0.39283(19) 0.21418(5) 0.44276(17) 0.0333(3) Uani 1 1 d . . . . .
H14A H 0.358(2) 0.2119(6) 0.337(2) 0.041(5) Uiso 1 1 d . . . . .
H14B H 0.500(2) 0.2178(6) 0.464(2) 0.041(5) Uiso 1 1 d . . . . .
C15 C 0.34648(17) 0.17300(5) 0.51552(16) 0.0308(3) Uani 1 1 d . . . . .
C16 C 0.3874(2) 0.16512(5) 0.66225(17) 0.0385(4) Uani 1 1 d . . . . .
H16 H 0.444(3) 0.1885(8) 0.718(2) 0.057(6) Uiso 1 1 d . . . . .
C17 C 0.3449(2) 0.12620(6) 0.7247(2) 0.0485(4) Uani 1 1 d . . . . .
H17 H 0.373(3) 0.1203(8) 0.827(3) 0.069(7) Uiso 1 1 d . . . . .
C18 C 0.2656(3) 0.09447(6) 0.6402(2) 0.0534(5) Uani 1 1 d . . . . .
H18 H 0.240(2) 0.0668(7) 0.678(2) 0.049(6) Uiso 1 1 d . . . . .
C19 C 0.2268(3) 0.10181(6) 0.4931(2) 0.0532(5) Uani 1 1 d . . . . .
H19 H 0.172(3) 0.0793(8) 0.434(3) 0.062(7) Uiso 1 1 d . . . . .
C20 C 0.2649(2) 0.14114(6) 0.43192(19) 0.0419(4) Uani 1 1 d . . . . .
H20 H 0.233(3) 0.1472(7) 0.331(3) 0.055(6) Uiso 1 1 d . . . . .
C21 C 0.49979(15) 0.39801(5) 0.43820(15) 0.0264(3) Uani 1 1 d . . . . .
H21 H 0.546(2) 0.3733(6) 0.3933(18) 0.031(4) Uiso 1 1 d . . . . .
C22 C 0.61430(17) 0.41841(6) 0.55345(18) 0.0369(3) Uani 1 1 d . . . . .
H22A H 0.574(2) 0.4441(7) 0.605(2) 0.046(5) Uiso 1 1 d . . . . .
H22B H 0.699(3) 0.4285(7) 0.509(2) 0.053(6) Uiso 1 1 d . . . . .
H22C H 0.648(2) 0.3951(7) 0.625(2) 0.049(6) Uiso 1 1 d . . . . .
C23 C 0.44819(15) 0.43107(5) 0.31615(15) 0.0273(3) Uani 1 1 d . . . . .
C24 C 0.26403(18) 0.43763(5) 0.09802(16) 0.0349(3) Uani 1 1 d D . . . .
C28 C 0.3272(2) 0.29738(6) 0.87443(17) 0.0384(4) Uani 1 1 d . . . . .
H28A H 0.402(2) 0.3156(7) 0.838(2) 0.048(6) Uiso 1 1 d . . . . .
H28B H 0.356(3) 0.2940(8) 0.980(3) 0.061(7) Uiso 1 1 d . . . . .
H28C H 0.234(3) 0.3131(7) 0.857(2) 0.053(6) Uiso 1 1 d . . . . .
C25A C 0.1679(15) 0.4041(4) 0.0111(16) 0.054(3) Uani 0.47(2) 1 d D U P A 1
H25A H 0.229658 0.383716 -0.036036 0.082 Uiso 0.47(2) 1 calc R U P A 1
H25B H 0.098964 0.419400 -0.062568 0.082 Uiso 0.47(2) 1 calc R U P A 1
H25C H 0.112423 0.387217 0.074958 0.082 Uiso 0.47(2) 1 calc R U P A 1
C26A C 0.1647(12) 0.4692(4) 0.1740(10) 0.059(2) Uani 0.47(2) 1 d D U P A 1
H26A H 0.106485 0.451732 0.233801 0.089 Uiso 0.47(2) 1 calc R U P A 1
H26B H 0.098158 0.485574 0.100840 0.089 Uiso 0.47(2) 1 calc R U P A 1
H26C H 0.226877 0.490344 0.235114 0.089 Uiso 0.47(2) 1 calc R U P A 1
C27A C 0.3582(10) 0.4632(4) 0.0129(11) 0.061(2) Uani 0.47(2) 1 d D U P A 1
H27A H 0.407268 0.487198 0.072530 0.091 Uiso 0.47(2) 1 calc R U P A 1
H27B H 0.297374 0.475989 -0.071955 0.091 Uiso 0.47(2) 1 calc R U P A 1
H27C H 0.432770 0.443552 -0.018530 0.091 Uiso 0.47(2) 1 calc R U P A 1
C25B C 0.1503(10) 0.4039(3) 0.0370(13) 0.048(2) Uani 0.53(2) 1 d D U P A 2
H25D H 0.199445 0.375966 0.018805 0.072 Uiso 0.53(2) 1 calc R U P A 2
H25E H 0.095963 0.415116 -0.053776 0.072 Uiso 0.53(2) 1 calc R U P A 2
H25F H 0.081342 0.398690 0.106322 0.072 Uiso 0.53(2) 1 calc R U P A 2
C26B C 0.2020(15) 0.4801(3) 0.1400(13) 0.073(3) Uani 0.53(2) 1 d D U P A 2
H26D H 0.139805 0.474669 0.215226 0.110 Uiso 0.53(2) 1 calc R U P A 2
H26E H 0.142350 0.493478 0.055521 0.110 Uiso 0.53(2) 1 calc R U P A 2
H26F H 0.282420 0.500306 0.177117 0.110 Uiso 0.53(2) 1 calc R U P A 2
C27B C 0.3743(7) 0.4427(5) -0.0123(7) 0.068(3) Uani 0.53(2) 1 d D U P A 2
H27D H 0.457724 0.461214 0.029751 0.102 Uiso 0.53(2) 1 calc R U P A 2
H27E H 0.324513 0.456860 -0.100473 0.102 Uiso 0.53(2) 1 calc R U P A 2
H27F H 0.410473 0.413353 -0.035885 0.102 Uiso 0.53(2) 1 calc R U P A 2

loop_
_atom_site_aniso_label
_atom_site_aniso_U_11
_atom_site_aniso_U_22
_atom_site_aniso_U_33
_atom_site_aniso_U_23
_atom_site_aniso_U_13
_atom_site_aniso_U_12
O1 0.0325(6) 0.0452(7) 0.0517(7) 0.0115(5) 0.0212(5) 0.0078(5)
N1 0.0278(6) 0.0216(5) 0.0211(5) -0.0011(4) 0.0043(4) 0.0029(4)
C1 0.0281(7) 0.0232(6) 0.0206(6) 0.0023(5) 0.0072(5) 0.0033(5)
O2 0.0274(5) 0.0569(7) 0.0323(5) 0.0134(5) 0.0004(4) 0.0020(5)
N2 0.0244(5) 0.0210(5) 0.0268(5) 0.0025(4) 0.0053(4) 0.0025(4)
C2 0.0282(7) 0.0264(7) 0.0292(7) -0.0045(5) -0.0007(5) -0.0014(5)
O3 0.0592(8) 0.0378(7) 0.0564(8) 0.0192(6) -0.0206(6) -0.0234(6)
C3 0.0216(6) 0.0259(7) 0.0294(7) -0.0012(5) 0.0011(5) -0.0006(5)
O4 0.0346(5) 0.0236(5) 0.0267(5) 0.0032(4) -0.0002(4) -0.0019(4)
C4 0.0219(6) 0.0226(6) 0.0208(5) 0.0001(5) -0.0009(5) 0.0020(5)
O5 0.0420(6) 0.0344(6) 0.0270(5) 0.0036(4) 0.0105(4) 0.0046(5)
C5 0.0216(6) 0.0251(6) 0.0199(5) -0.0006(5) -0.0012(5) 0.0029(5)
C6 0.0229(6) 0.0329(7) 0.0291(7) -0.0015(5) 0.0016(5) 0.0051(5)
C7 0.0286(7) 0.0360(8) 0.0332(7) -0.0054(6) 0.0006(6) 0.0112(6)
C8 0.0371(8) 0.0241(7) 0.0356(7) -0.0052(6) -0.0032(6) 0.0079(6)
C9 0.0291(7) 0.0238(7) 0.0325(7) 0.0000(5) -0.0005(5) 0.0018(5)
C10 0.0226(6) 0.0248(6) 0.0215(6) 0.0005(5) -0.0002(5) 0.0034(5)
C11 0.0239(6) 0.0222(6) 0.0168(5) 0.0015(4) 0.0008(4) 0.0025(5)
C12 0.0501(9) 0.0318(8) 0.0214(6) 0.0011(5) 0.0102(6) 0.0077(7)
C13 0.0255(7) 0.0231(6) 0.0355(7) 0.0056(5) 0.0089(5) 0.0062(5)
C14 0.0438(9) 0.0231(7) 0.0351(8) -0.0032(6) 0.0132(7) 0.0059(6)
C15 0.0370(8) 0.0235(7) 0.0325(7) -0.0034(5) 0.0067(6) 0.0058(6)
C16 0.0507(10) 0.0300(8) 0.0341(8) -0.0027(6) 0.0036(7) 0.0064(7)
C17 0.0678(12) 0.0396(9) 0.0391(9) 0.0073(7) 0.0113(8) 0.0110(8)
C18 0.0677(13) 0.0310(9) 0.0648(12) 0.0103(8) 0.0211(10) 0.0010(8)
C19 0.0623(12) 0.0341(9) 0.0623(12) -0.0068(8) 0.0065(10) -0.0098(8)
C20 0.0539(10) 0.0313(8) 0.0385(8) -0.0049(6) 0.0001(7) -0.0003(7)
C21 0.0233(6) 0.0264(7) 0.0295(6) 0.0045(5) 0.0039(5) 0.0011(5)
C22 0.0260(7) 0.0426(9) 0.0395(8) 0.0067(7) -0.0039(6) -0.0020(6)
C23 0.0259(6) 0.0256(7) 0.0299(7) 0.0041(5) 0.0025(5) -0.0019(5)
C24 0.0367(8) 0.0341(8) 0.0306(7) 0.0063(6) -0.0058(6) 0.0015(6)
C28 0.0429(9) 0.0455(9) 0.0260(7) -0.0053(6) 0.0022(6) 0.0080(7)
C25A 0.091(7) 0.043(4) 0.024(4) 0.003(2) -0.008(3) -0.019(4)
C26A 0.059(4) 0.067(5) 0.044(3) -0.013(3) -0.017(3) 0.037(4)
C27A 0.077(4) 0.057(4) 0.045(3) 0.024(3) -0.001(3) -0.014(3)
C25B 0.042(3) 0.070(4) 0.027(4) 0.000(3) -0.008(2) -0.008(2)
C26B 0.092(6) 0.040(3) 0.075(5) 0.001(3) -0.034(4) 0.024(3)
C27B 0.050(3) 0.117(7) 0.033(2) 0.028(4) -0.0025(18) -0.022(4)

loop_
_atom_type_symbol
_atom_type_description
_atom_type_scat_dispersion_real
_atom_type_scat_dispersion_imag
_atom_type_scat_source
C C 0.0181 0.0091 'International Tables Vol C Tables 4.2.6.8 and 6.1.1.4'
H H 0.0000 0.0000 'International Tables Vol C Tables 4.2.6.8 and 6.1.1.4'
N N 0.0311 0.0180 'International Tables Vol C Tables 4.2.6.8 and 6.1.1.4'
O O 0.0492 0.0322 'International Tables Vol C Tables 4.2.6.8 and 6.1.1.4'

loop_
_exptl_crystal_face_index_h
_exptl_crystal_face_index_k
_exptl_crystal_face_index_l
_exptl_crystal_face_perp_dist
1 -19 0 0.0410
1 -3 -6 0.1705
-1 19 0 0.0324
4 10 2 0.1014
5 10 0 0.0996
4 5 -4 0.1076
0 14 4 0.1352
-4 14 0 0.0747
-5 9 -2 0.1164
-4 7 -4 0.1401
-5 10 3 0.1249
-5 2 4 0.1529
-6 0 1 0.1295
-4 -1 -4 0.1555
-4 -7 4 0.1531
-5 -11 1 0.1273
-3 -10 -4 0.1482
-1 -19 1 0.0666
2 -19 -1 0.0531
2 -19 1 0.0641

loop_
_geom_angle_atom_site_label_1
_geom_angle_atom_site_label_2
_geom_angle_atom_site_label_3
_geom_angle
_geom_angle_site_symmetry_1
_geom_angle_site_symmetry_3
_geom_angle_publ_flag
C2 N1 C14 109.99(11) . . ?
C2 N1 C1 114.75(10) . . ?
C14 N1 C1 110.45(10) . . ?
C11 C1 C12 111.28(11) . . ?
C11 C1 N1 104.95(10) . . ?
C12 C1 N1 111.06(11) . . ?
C11 C1 C13 111.78(11) . . ?
C12 C1 C13 113.22(12) . . ?
N1 C1 C13 104.00(10) . . ?
C10 N2 C11 107.68(11) . . ?
C10 N2 C21 123.41(11) . . ?
C11 N2 C21 127.74(11) . . ?
N1 C2 C3 111.22(11) . . ?
C4 C3 C2 110.45(11) . . ?
C23 O4 C24 122.29(11) . . ?
C11 C4 C5 107.31(12) . . ?
C11 C4 C3 124.57(12) . . ?
C5 C4 C3 128.09(12) . . ?
C6 C5 C10 119.95(13) . . ?
C6 C5 C4 133.02(13) . . ?
C10 C5 C4 107.01(11) . . ?
C7 C6 C5 118.45(14) . . ?
C6 C7 C8 121.05(13) . . ?
C9 C8 C7 121.74(14) . . ?
C8 C9 C10 117.19(14) . . ?
N2 C10 C9 130.35(13) . . ?
N2 C10 C5 108.01(11) . . ?
C9 C10 C5 121.62(12) . . ?
C4 C11 N2 109.97(11) . . ?
C4 C11 C1 125.47(12) . . ?
N2 C11 C1 124.57(11) . . ?
O2 C13 O1 128.76(14) . . ?
O2 C13 C1 114.83(12) . . ?
O1 C13 C1 116.41(13) . . ?
C15 C14 N1 113.09(12) . . ?
C20 C15 C16 119.09(15) . . ?
C20 C15 C14 118.62(14) . . ?
C16 C15 C14 122.25(14) . . ?
C17 C16 C15 120.44(16) . . ?
C18 C17 C16 119.99(17) . . ?
C17 C18 C19 119.78(17) . . ?
C20 C19 C18 120.19(18) . . ?
C19 C20 C15 120.46(17) . . ?
N2 C21 C22 112.71(12) . . ?
N2 C21 C23 109.98(11) . . ?
C22 C21 C23 111.86(12) . . ?
O3 C23 O4 126.15(13) . . ?
O3 C23 C21 123.96(13) . . ?
O4 C23 C21 109.87(11) . . ?
C27A C24 O4 114.9(4) . . ?
C26B C24 O4 113.8(5) . . ?
C27A C24 C25A 113.7(6) . . ?
O4 C24 C25A 105.4(6) . . ?
C26B C24 C25B 114.3(6) . . ?
O4 C24 C25B 101.0(5) . . ?
C26B C24 C27B 113.8(4) . . ?
O4 C24 C27B 105.5(4) . . ?
C25B C24 C27B 107.2(5) . . ?
C27A C24 C26A 110.7(4) . . ?
O4 C24 C26A 102.5(4) . . ?
C25A C24 C26A 108.8(6) . . ?

loop_
_geom_bond_atom_site_label_1
_geom_bond_atom_site_label_2
_geom_bond_distance
_geom_bond_site_symmetry_2
_geom_bond_publ_flag
O1 C13 1.2451(18) . ?
N1 C2 1.5075(18) . ?
N1 C14 1.5142(17) . ?
N1 C1 1.5387(17) . ?
C1 C11 1.5101(17) . ?
C1 C12 1.5288(18) . ?
C1 C13 1.5883(19) . ?
O2 C13 1.2322(18) . ?
N2 C10 1.3901(17) . ?
N2 C11 1.3925(17) . ?
N2 C21 1.4619(17) . ?
C2 C3 1.5161(19) . ?
O3 C23 1.1931(18) . ?
C3 C4 1.4906(18) . ?
O4 C23 1.3279(17) . ?
O4 C24 1.4803(17) . ?
C4 C11 1.3632(18) . ?
C4 C5 1.4283(18) . ?
O5 C28 1.418(2) . ?
C5 C6 1.4031(18) . ?
C5 C10 1.4086(19) . ?
C6 C7 1.378(2) . ?
C7 C8 1.401(2) . ?
C8 C9 1.387(2) . ?
C9 C10 1.3965(19) . ?
C14 C15 1.504(2) . ?
C15 C20 1.386(2) . ?
C15 C16 1.390(2) . ?
C16 C17 1.389(3) . ?
C17 C18 1.378(3) . ?
C18 C19 1.388(3) . ?
C19 C20 1.381(3) . ?
C21 C22 1.521(2) . ?
C21 C23 1.5364(18) . ?
C24 C27A 1.473(7) . ?
C24 C26B 1.474(8) . ?
C24 C25A 1.499(8) . ?
C24 C25B 1.507(7) . ?
C24 C27B 1.552(6) . ?
C24 C26A 1.556(7) . ?

loop_
_geom_hbond_atom_site_label_D
_geom_hbond_atom_site_label_H
_geom_hbond_atom_site_label_A
_geom_hbond_distance_DH
_geom_hbond_distance_HA
_geom_hbond_distance_DA
_geom_hbond_angle_DHA
_geom_hbond_site_symmetry_A
_geom_hbond_publ_flag
N1 H1 O5 0.937(18) 1.974(18) 2.8654(15) 158.3(15) . yes
O5 H5 O1 0.91(3) 1.81(3) 2.7167(16) 178(2) 4_566 yes

loop_
_geom_torsion_atom_site_label_1
_geom_torsion_atom_site_label_2
_geom_torsion_atom_site_label_3
_geom_torsion_atom_site_label_4
_geom_torsion
_geom_torsion_site_symmetry_1
_geom_torsion_site_symmetry_2
_geom_torsion_site_symmetry_3
_geom_torsion_site_symmetry_4
_geom_torsion_publ_flag
C2 N1 C1 C11 49.55(13) . . . . ?
C14 N1 C1 C11 174.57(11) . . . . ?
C2 N1 C1 C12 -70.81(14) . . . . ?
C14 N1 C1 C12 54.20(15) . . . . ?
C2 N1 C1 C13 167.09(10) . . . . ?
C14 N1 C1 C13 -67.90(13) . . . . ?
C14 N1 C2 C3 170.62(11) . . . . ?
C1 N1 C2 C3 -64.12(14) . . . . ?
N1 C2 C3 C4 40.40(15) . . . . ?
C2 C3 C4 C11 -11.88(18) . . . . ?
C2 C3 C4 C5 170.07(12) . . . . ?
C11 C4 C5 C6 178.90(14) . . . . ?
C3 C4 C5 C6 -2.8(2) . . . . ?
C11 C4 C5 C10 0.56(14) . . . . ?
C3 C4 C5 C10 178.88(12) . . . . ?
C10 C5 C6 C7 0.61(19) . . . . ?
C4 C5 C6 C7 -177.55(14) . . . . ?
C5 C6 C7 C8 -0.4(2) . . . . ?
C6 C7 C8 C9 0.2(2) . . . . ?
C7 C8 C9 C10 -0.4(2) . . . . ?
C11 N2 C10 C9 -177.66(13) . . . . ?
C21 N2 C10 C9 -9.2(2) . . . . ?
C11 N2 C10 C5 0.98(14) . . . . ?
C21 N2 C10 C5 169.43(11) . . . . ?
C8 C9 C10 N2 179.10(13) . . . . ?
C8 C9 C10 C5 0.6(2) . . . . ?
C6 C5 C10 N2 -179.55(11) . . . . ?
C4 C5 C10 N2 -0.95(14) . . . . ?
C6 C5 C10 C9 -0.77(19) . . . . ?
C4 C5 C10 C9 177.83(12) . . . . ?
C5 C4 C11 N2 0.04(14) . . . . ?
C3 C4 C11 N2 -178.35(11) . . . . ?
C5 C4 C11 C1 -179.82(11) . . . . ?
C3 C4 C11 C1 1.8(2) . . . . ?
C10 N2 C11 C4 -0.63(14) . . . . ?
C21 N2 C11 C4 -168.44(12) . . . . ?
C10 N2 C11 C1 179.22(11) . . . . ?
C21 N2 C11 C1 11.4(2) . . . . ?
C12 C1 C11 C4 100.94(15) . . . . ?
N1 C1 C11 C4 -19.28(16) . . . . ?
C13 C1 C11 C4 -131.38(13) . . . . ?
C12 C1 C11 N2 -78.90(16) . . . . ?
N1 C1 C11 N2 160.89(11) . . . . ?
C13 C1 C11 N2 48.78(16) . . . . ?
C11 C1 C13 O2 69.03(16) . . . . ?
C12 C1 C13 O2 -164.33(13) . . . . ?
N1 C1 C13 O2 -43.67(15) . . . . ?
C11 C1 C13 O1 -111.47(14) . . . . ?
C12 C1 C13 O1 15.16(18) . . . . ?
N1 C1 C13 O1 135.83(13) . . . . ?
C2 N1 C14 C15 -62.19(16) . . . . ?
C1 N1 C14 C15 170.14(12) . . . . ?
N1 C14 C15 C20 118.34(16) . . . . ?
N1 C14 C15 C16 -64.2(2) . . . . ?
C20 C15 C16 C17 -1.1(3) . . . . ?
C14 C15 C16 C17 -178.62(16) . . . . ?
C15 C16 C17 C18 2.1(3) . . . . ?
C16 C17 C18 C19 -0.9(3) . . . . ?
C17 C18 C19 C20 -1.3(3) . . . . ?
C18 C19 C20 C15 2.2(3) . . . . ?
C16 C15 C20 C19 -1.0(3) . . . . ?
C14 C15 C20 C19 176.57(17) . . . . ?
C10 N2 C21 C22 72.65(16) . . . . ?
C11 N2 C21 C22 -121.31(14) . . . . ?
C10 N2 C21 C23 -52.91(16) . . . . ?
C11 N2 C21 C23 113.13(14) . . . . ?
C24 O4 C23 O3 -6.9(2) . . . . ?
C24 O4 C23 C21 174.44(12) . . . . ?
N2 C21 C23 O3 129.64(17) . . . . ?
C22 C21 C23 O3 3.6(2) . . . . ?
N2 C21 C23 O4 -51.62(15) . . . . ?
C22 C21 C23 O4 -177.67(12) . . . . ?
C23 O4 C24 C27A 49.2(6) . . . . ?
C23 O4 C24 C26B -50.4(7) . . . . ?
C23 O4 C24 C25A 175.3(6) . . . . ?
C23 O4 C24 C25B -173.4(5) . . . . ?
C23 O4 C24 C27B 75.1(6) . . . . ?
C23 O4 C24 C26A -70.9(6) . . . . ?
